data_1000178
loop_
_publ_author_name
'Portier, J'
'Tressaud, A'
'de Pape, R'
'Hagenmueller, P'

_publ_section_title
;
Etude cristallographique et magnetique d'un fluorure inedit de type
trirutile
;
_journal_coden_ASTM CHDCAQ
_journal_name_full
;
Comptes Rendus Hebdomadaires des Seances de l'Academie des Sciences,
Serie C, Sciences Chimiques (1966-)
;
_journal_page_first 1711
_journal_page_last 1713
_journal_volume 267
_journal_year 1968
_chemical_formula_structural 'Li Fe2 F6'
_chemical_formula_sum 'F6 Fe2 Li'
_chemical_name_systematic 'Lithium iron iron(III) hexafluoride'
_space_group_IT_number 136
_symmetry_cell_setting tetragonal
_symmetry_Int_Tables_number 136
_symmetry_space_group_name_Hall '-P 4n 2n'
_symmetry_space_group_name_H-M 'P 42/m n m'
_cell_angle_alpha 90
_cell_angle_beta 90
_cell_angle_gamma 90
_cell_formula_units_Z 2
_cell_length_a 4.673(5)
_cell_length_b 4.673(5)
_cell_length_c 9.29(2)
_cell_volume 202.9
_exptl_crystal_density_meas 3.75(5)
_refine_ls_R_factor_all 0.11
_cod_database_code 1000178

loop_
_symmetry_equiv_pos_as_xyz
x,y,z
-x,-y,z
1/2+x,1/2-y,1/2+z
1/2-x,1/2+y,1/2+z
-x,-y,-z
x,y,-z
1/2-x,1/2+y,1/2-z
1/2+x,1/2-y,1/2-z
y,x,z
-y,-x,z
1/2-y,1/2+x,1/2+z
1/2+y,1/2-x,1/2+z
-y,-x,-z
y,x,-z
1/2+y,1/2-x,1/2-z
1/2-y,1/2+x,1/2-z

loop_
_atom_site_label
_atom_site_type_symbol
_atom_site_symmetry_multiplicity
_atom_site_Wyckoff_symbol
_atom_site_fract_x
_atom_site_fract_y
_atom_site_fract_z
_atom_site_occupancy
_atom_site_attached_hydrogens
_atom_site_calc_flag
Li1 Li1+ 2 a 0. 0. 0. 1. 0 d
Fe1 Fe2+ 4 e 0. 0. 0.3333 0.5 0 d
Fe2 Fe3+ 4 e 0. 0. 0.3333 0.5 0 d
F1 F1- 4 f 0.305 0.305 0. 1. 0 d
F2 F1- 8 j 0.305 0.305 0.333 1. 0 d

loop_
_atom_type_symbol
_atom_type_oxidation_number
Li1+ 1.000
Fe2+ 2.000
Fe3+ 3.000
F1- -1.000
